data_7014302
loop_
_publ_author_name
'Zheng, Yue-Qing'
'Cheng, De-Yi'
'Liu, Bin-Bin'
'Huang, Wen-Xiang'

_publ_section_title
;
 New Cu(II) complexes based on the hydroxo-bridged dinuclear
 [Cu(OH)2Cu] units: step-like di- and trimerizations of [Cu(OH)2Cu]
 units.
;
_journal_issue 1
_journal_name_full 'Dalton transactions (Cambridge, England : 2003)'
_journal_page_first 277
_journal_page_last 286
_journal_paper_doi 10.1039/b916719f
_journal_volume 40
_journal_year 2011
_chemical_formula_sum 'C60 H54 Cu6 N18 O32'
_chemical_formula_weight 1923.21
_chemical_name_systematic
;
?
;
_space_group_IT_number 2
_symmetry_cell_setting triclinic
_symmetry_space_group_name_Hall '-P 1'
_symmetry_space_group_name_H-M 'P -1'
_atom_sites_solution_hydrogens geom
_atom_sites_solution_primary patterson
_atom_sites_solution_secondary difmap
_audit_creation_method SHELXL-97
_cell_angle_alpha 98.08(3)
_cell_angle_beta 108.35(3)
_cell_angle_gamma 94.36(3)
_cell_formula_units_Z 1
_cell_length_a 10.900(2)
_cell_length_b 11.965(2)
_cell_length_c 15.477(3)
_cell_measurement_reflns_used 11615
_cell_measurement_temperature 293(2)
_cell_measurement_theta_max 27.52
_cell_measurement_theta_min 3.06
_cell_volume 1881.2(7)
_computing_cell_refinement RAPID-AUTO
_computing_data_collection 'RAPID-AUTO (Rigaku,1998)'
_computing_data_reduction 'CrystalStructure Rigaku/MSC,2002)'
_computing_molecular_graphics 'SHELXTL (Johnson,1976)'
_computing_publication_material SHELXTL97
_computing_structure_refinement 'SHELXL-97 (Sheldrick, 1997)'
_computing_structure_solution 'SHELXS-97 (Sheldrick, 1997)'
_diffrn_ambient_temperature 293(2)
_diffrn_detector_area_resol_mean 0
_diffrn_measured_fraction_theta_full 0.986
_diffrn_measured_fraction_theta_max 0.986
_diffrn_measurement_device_type 'Rigaku R-AXIS RAPID'
_diffrn_measurement_method '\w scans'
_diffrn_radiation_monochromator graphite
_diffrn_radiation_source 'fine-focus sealed tube'
_diffrn_radiation_type MoK\a
_diffrn_radiation_wavelength 0.71073
_diffrn_reflns_av_R_equivalents 0.0364
_diffrn_reflns_av_sigmaI/netI 0.0512
_diffrn_reflns_limit_h_max 14
_diffrn_reflns_limit_h_min -12
_diffrn_reflns_limit_k_max 15
_diffrn_reflns_limit_k_min -15
_diffrn_reflns_limit_l_max 20
_diffrn_reflns_limit_l_min -20
_diffrn_reflns_number 18551
_diffrn_reflns_theta_full 27.48
_diffrn_reflns_theta_max 27.48
_diffrn_reflns_theta_min 3.01
_diffrn_standards_decay_% 0
_diffrn_standards_interval_time 0
_diffrn_standards_number 0
_exptl_absorpt_coefficient_mu 1.727
_exptl_absorpt_correction_T_max 1.000
_exptl_absorpt_correction_T_min 0.716
_exptl_absorpt_correction_type empirical
_exptl_absorpt_process_details 'ABSCOR (Higashi, 1995)'
_exptl_crystal_colour blue
_exptl_crystal_density_diffrn 1.692
_exptl_crystal_density_method 'not measured'
_exptl_crystal_description plate
_exptl_crystal_F_000 964
_exptl_crystal_size_max 0.29
_exptl_crystal_size_mid 0.21
_exptl_crystal_size_min 0.11
_refine_diff_density_max 1.527
_refine_diff_density_min -0.799
_refine_diff_density_rms 0.151
_refine_ls_extinction_method none
_refine_ls_goodness_of_fit_ref 1.078
_refine_ls_hydrogen_treatment constr
_refine_ls_matrix_type full
_refine_ls_number_parameters 500
_refine_ls_number_reflns 8507
_refine_ls_number_restraints 74
_refine_ls_restrained_S_all 1.092
_refine_ls_R_factor_all 0.1175
_refine_ls_R_factor_gt 0.0754
_refine_ls_shift/su_max 0.067
_refine_ls_shift/su_mean 0.003
_refine_ls_structure_factor_coef Fsqd
_refine_ls_weighting_details 'calc w=1/[\s^2^(Fo^2^)+(0.1591P)^2^+1.6787P] where P=(Fo^2^+2Fc^2^)/3'
_refine_ls_weighting_scheme calc
_refine_ls_wR_factor_gt 0.2368
_refine_ls_wR_factor_ref 0.2722
_reflns_number_gt 5187
_reflns_number_total 8507
_reflns_threshold_expression >2sigma(I)
_cod_data_source_file B916719F.TXT
_cod_data_source_block 5
_cod_depositor_comments
;
The following automatic conversions were performed:
'__symmetry_cell_setting' tag replaced with
'_symmetry_cell_setting'.

'__diffrn_ambient_temperature' tag
replaced with
'_diffrn_ambient_temperature'.

'__computing_data_collection' tag
replaced with '_computing_data_collection'.

Automatic conversion script
Id: cif_correct_tags 1440 2010-10-19 06:21:57Z saulius 
;
_cod_original_cell_volume 1881.4(7)
_cod_original_sg_symbol_Hall -P1
_cod_original_sg_symbol_H-M P-1
_cod_database_code 7014302

loop_
_symmetry_equiv_pos_as_xyz
'x, y, z'
'-x, -y, -z'

loop_
_atom_site_label
_atom_site_type_symbol
_atom_site_fract_x
_atom_site_fract_y
_atom_site_fract_z
_atom_site_U_iso_or_equiv
_atom_site_adp_type
_atom_site_occupancy
_atom_site_symmetry_multiplicity
_atom_site_calc_flag
_atom_site_refinement_flags
_atom_site_disorder_assembly
_atom_site_disorder_group
Cu1 Cu 0.21189(7) 1.06034(6) 0.23815(5) 0.0422(3) Uani 1 1 d . . .
Cu2 Cu 0.35962(7) 1.19565(6) 0.41516(5) 0.0409(2) Uani 1 1 d . . .
Cu3 Cu 0.42563(6) 0.93390(6) 0.40590(4) 0.0357(2) Uani 1 1 d . . .
O1 O 0.1823(4) 1.1368(4) 0.3449(3) 0.0481(11) Uani 1 1 d . . .
H1 H 0.1464 1.1907 0.3459 0.058 Uiso 1 1 d . . .
O2 O 0.3925(4) 1.0794(3) 0.3240(3) 0.0402(9) Uani 1 1 d . . .
H2 H 0.4421 1.1126 0.3069 0.048 Uiso 1 1 d . . .
O3 O 0.6016(4) 0.9655(4) 0.4932(3) 0.0428(10) Uani 1 1 d . . .
H3 H 0.6591 0.9827 0.4764 0.051 Uiso 1 1 d . . .
N1 N 0.2344(6) 0.9597(4) 0.1302(3) 0.0453(12) Uani 1 1 d . . .
N2 N 0.0264(6) 0.9956(5) 0.1728(4) 0.0476(13) Uani 1 1 d . . .
C1 C 0.1190(9) 0.8256(7) -0.0072(5) 0.068(2) Uani 1 1 d . . .
H1A H 0.0417 0.7836 -0.0470 0.081 Uiso 1 1 calc R . .
C2 C 0.1212(7) 0.8995(5) 0.0709(4) 0.0492(16) Uani 1 1 d . . .
C3 C 0.0050(7) 0.9164(5) 0.0962(4) 0.0486(16) Uani 1 1 d . . .
C4 C -0.1173(8) 0.8589(7) 0.0476(5) 0.066(2) Uani 1 1 d . . .
H4A H -0.1293 0.8033 -0.0038 0.079 Uiso 1 1 calc R . .
C5 C -0.2193(8) 0.8837(7) 0.0748(6) 0.075(3) Uani 1 1 d . . .
H5A H -0.3023 0.8472 0.0405 0.090 Uiso 1 1 calc R . .
C6 C -0.2013(8) 0.9660(7) 0.1566(6) 0.072(2) Uani 1 1 d . . .
H6A H -0.2701 0.9827 0.1775 0.087 Uiso 1 1 calc R . .
C7 C -0.0747(7) 1.0188(6) 0.2024(5) 0.0586(19) Uani 1 1 d . . .
H7A H -0.0588 1.0725 0.2556 0.070 Uiso 1 1 calc R . .
C8 C 0.3426(8) 0.9504(6) 0.1124(5) 0.0564(18) Uani 1 1 d . . .
H8A H 0.4188 0.9934 0.1531 0.068 Uiso 1 1 calc R . .
C9 C 0.3495(9) 0.8795(7) 0.0358(6) 0.067(2) Uani 1 1 d . . .
H9A H 0.4286 0.8749 0.0254 0.080 Uiso 1 1 calc R . .
C10 C 0.2375(10) 0.8160(7) -0.0244(6) 0.077(3) Uani 1 1 d . . .
H10A H 0.2398 0.7672 -0.0761 0.092 Uiso 1 1 calc R . .
N3 N 0.5378(5) 1.2775(4) 0.4783(3) 0.0402(11) Uani 1 1 d . . .
N4 N 0.3219(5) 1.3049(4) 0.5104(4) 0.0436(12) Uani 1 1 d . . .
C11 C 0.6461(6) 1.2590(6) 0.4561(5) 0.0517(16) Uani 1 1 d . . .
H11A H 0.6404 1.1986 0.4096 0.062 Uiso 1 1 calc R . .
C12 C 0.7653(7) 1.3263(7) 0.4998(5) 0.0607(19) Uani 1 1 d . . .
H12A H 0.8380 1.3113 0.4831 0.073 Uiso 1 1 calc R . .
C13 C 0.7732(7) 1.4161(7) 0.5689(6) 0.064(2) Uani 1 1 d . . .
H13A H 0.8515 1.4630 0.5994 0.076 Uiso 1 1 calc R . .
C14 C 0.6655(7) 1.4350(6) 0.5916(5) 0.0521(17) Uani 1 1 d . . .
H14A H 0.6703 1.4948 0.6384 0.063 Uiso 1 1 calc R . .
C15 C 0.5479(6) 1.3660(5) 0.5459(4) 0.0432(14) Uani 1 1 d . . .
C16 C 0.4251(6) 1.3811(5) 0.5654(4) 0.0422(14) Uani 1 1 d . . .
C17 C 0.4143(8) 1.4630(6) 0.6327(5) 0.0550(18) Uani 1 1 d . . .
H17A H 0.4860 1.5145 0.6698 0.066 Uiso 1 1 calc R . .
C18 C 0.2926(8) 1.4675(6) 0.6445(5) 0.0595(19) Uani 1 1 d . . .
H18A H 0.2813 1.5230 0.6888 0.071 Uiso 1 1 calc R . .
C19 C 0.1908(8) 1.3887(6) 0.5895(6) 0.0598(18) Uani 1 1 d . . .
H19A H 0.1103 1.3879 0.5984 0.072 Uiso 1 1 calc R . .
C20 C 0.2068(7) 1.3114(6) 0.5217(5) 0.0518(16) Uani 1 1 d . . .
H20A H 0.1350 1.2619 0.4822 0.062 Uiso 1 1 calc R . .
N5 N 0.4594(5) 0.8234(4) 0.3076(3) 0.0406(11) Uani 1 1 d . . .
N6 N 0.2430(5) 0.8523(4) 0.3410(3) 0.0412(11) Uani 1 1 d . . .
C21 C 0.5725(7) 0.8204(6) 0.2918(5) 0.0512(16) Uani 1 1 d . . .
H21A H 0.6435 0.8727 0.3286 0.061 Uiso 1 1 calc R . .
C22 C 0.5873(8) 0.7425(7) 0.2229(6) 0.0621(19) Uani 1 1 d . . .
H22A H 0.6677 0.7409 0.2139 0.075 Uiso 1 1 calc R . .
C23 C 0.4821(9) 0.6673(7) 0.1678(6) 0.068(2) Uani 1 1 d . . .
H23A H 0.4901 0.6142 0.1205 0.081 Uiso 1 1 calc R . .
C24 C 0.3631(8) 0.6703(6) 0.1825(5) 0.0551(18) Uani 1 1 d . . .
H24A H 0.2907 0.6194 0.1456 0.066 Uiso 1 1 calc R . .
C25 C 0.3544(6) 0.7503(5) 0.2529(4) 0.0419(14) Uani 1 1 d . . .
C26 C 0.2337(6) 0.7658(5) 0.2726(4) 0.0419(14) Uani 1 1 d . . .
C27 C 0.1149(7) 0.6973(6) 0.2246(5) 0.0565(18) Uani 1 1 d . . .
H27A H 0.1094 0.6378 0.1773 0.068 Uiso 1 1 calc R . .
C28 C 0.0082(8) 0.7185(7) 0.2479(6) 0.065(2) Uani 1 1 d . . .
H28A H -0.0710 0.6734 0.2162 0.079 Uiso 1 1 calc R . .
C29 C 0.0157(7) 0.8088(7) 0.3201(6) 0.063(2) Uani 1 1 d . . .
H29A H -0.0567 0.8239 0.3371 0.075 Uiso 1 1 calc R . .
C30 C 0.1347(6) 0.8729(6) 0.3637(5) 0.0513(16) Uani 1 1 d . . .
H30A H 0.1419 0.9331 0.4108 0.062 Uiso 1 1 calc R . .
N7 N 0.2794(9) 1.3096(6) 0.2105(5) 0.085(2) Uani 1 1 d . . .
O4 O 0.2164(9) 1.2180(5) 0.1698(4) 0.106(3) Uani 1 1 d . . .
O5 O 0.3523(7) 1.3202(5) 0.2916(4) 0.087(2) Uani 1 1 d . . .
O6 O 0.2762(14) 1.3942(7) 0.1731(7) 0.194(6) Uani 1 1 d . . .
N8 N 0.8443 1.0181 0.4229 0.117(4) Uani 1 1 d DU . .
O7 O 0.7785 1.0495 0.3808 0.211(6) Uani 1 1 d DU . .
O8 O 0.8498 0.9411 0.4496 0.292(9) Uani 1 1 d DU . .
O9 O 0.9783 1.0935 0.4596 0.223(6) Uani 1 1 d DU . .
N9 N 1.0492 1.6414 0.7184 0.362(17) Uani 1 1 d DU . .
O10 O 1.1666 1.7102 0.7470 0.70(3) Uani 1 1 d DU . .
O11 O 1.0635 1.5432 0.7342 0.266(8) Uani 1 1 d DU . .
O12 O 0.9602 1.6656 0.6823 0.218(6) Uani 1 1 d DU . .
OW1 O -0.0968(19) 0.5453(17) -0.0165(15) 0.289(9) Uani 1 1 d U . .
OW2 O 1.4149(7) 1.8480(8) 0.7691(6) 0.130(3) Uani 1 1 d U . .
OW3 O -0.2678(18) 0.5077(17) 0.1088(14) 0.272(9) Uani 1 1 d U . .
OW4 O -0.493(2) 0.660(2) -0.0789(15) 0.310(10) Uani 1 1 d U . .

loop_
_atom_site_aniso_label
_atom_site_aniso_U_11
_atom_site_aniso_U_22
_atom_site_aniso_U_33
_atom_site_aniso_U_23
_atom_site_aniso_U_13
_atom_site_aniso_U_12
Cu1 0.0459(5) 0.0376(4) 0.0312(4) -0.0026(3) 0.0006(3) 0.0012(3)
Cu2 0.0407(4) 0.0336(4) 0.0376(4) -0.0060(3) 0.0042(3) -0.0011(3)
Cu3 0.0371(4) 0.0331(4) 0.0286(4) -0.0027(3) 0.0039(3) 0.0000(3)
O1 0.043(2) 0.047(3) 0.042(2) -0.0097(19) 0.0046(19) 0.0034(19)
O2 0.045(2) 0.033(2) 0.033(2) -0.0002(16) 0.0037(17) -0.0005(17)
O3 0.037(2) 0.051(3) 0.035(2) -0.0035(18) 0.0085(17) -0.0001(18)
N1 0.057(3) 0.039(3) 0.031(2) 0.004(2) 0.005(2) 0.003(2)
N2 0.053(3) 0.041(3) 0.035(3) -0.002(2) 0.002(2) -0.001(2)
C1 0.090(6) 0.057(5) 0.042(4) -0.010(3) 0.011(4) 0.003(4)
C2 0.067(4) 0.036(3) 0.032(3) 0.004(2) 0.001(3) 0.001(3)
C3 0.054(4) 0.042(3) 0.035(3) 0.003(3) -0.003(3) -0.001(3)
C4 0.062(5) 0.067(5) 0.049(4) -0.006(4) 0.002(4) -0.008(4)
C5 0.055(5) 0.070(5) 0.068(5) 0.002(4) -0.017(4) -0.014(4)
C6 0.055(5) 0.073(5) 0.076(6) 0.011(4) 0.004(4) 0.008(4)
C7 0.049(4) 0.057(4) 0.055(4) -0.004(3) 0.003(3) 0.002(3)
C8 0.065(5) 0.061(4) 0.038(3) 0.002(3) 0.013(3) 0.003(3)
C9 0.072(5) 0.073(5) 0.052(4) 0.004(4) 0.019(4) 0.012(4)
C10 0.117(8) 0.064(5) 0.050(4) -0.008(4) 0.034(5) 0.021(5)
N3 0.045(3) 0.035(3) 0.034(2) 0.005(2) 0.006(2) 0.003(2)
N4 0.051(3) 0.033(3) 0.040(3) -0.001(2) 0.008(2) 0.003(2)
C11 0.047(4) 0.051(4) 0.048(4) 0.003(3) 0.006(3) 0.003(3)
C12 0.046(4) 0.064(5) 0.061(5) 0.011(4) 0.005(3) -0.004(3)
C13 0.049(4) 0.056(4) 0.067(5) 0.013(4) -0.003(4) -0.016(3)
C14 0.057(4) 0.038(3) 0.044(4) 0.003(3) -0.002(3) -0.007(3)
C15 0.053(4) 0.026(3) 0.039(3) 0.002(2) 0.001(3) -0.005(2)
C16 0.052(4) 0.030(3) 0.036(3) 0.000(2) 0.006(3) 0.003(2)
C17 0.075(5) 0.035(3) 0.041(3) -0.008(3) 0.009(3) -0.005(3)
C18 0.077(5) 0.045(4) 0.054(4) -0.009(3) 0.024(4) 0.011(3)
C19 0.064(5) 0.051(4) 0.067(5) 0.006(3) 0.028(4) 0.012(3)
C20 0.056(4) 0.041(3) 0.049(4) -0.003(3) 0.010(3) 0.000(3)
N5 0.045(3) 0.037(3) 0.034(3) 0.002(2) 0.006(2) 0.005(2)
N6 0.046(3) 0.039(3) 0.032(2) 0.003(2) 0.005(2) 0.000(2)
C21 0.057(4) 0.046(4) 0.045(4) 0.004(3) 0.011(3) 0.004(3)
C22 0.070(5) 0.065(5) 0.056(4) 0.002(4) 0.027(4) 0.019(4)
C23 0.094(6) 0.053(4) 0.051(4) -0.009(3) 0.023(4) 0.018(4)
C24 0.068(5) 0.041(4) 0.043(4) -0.010(3) 0.011(3) -0.001(3)
C25 0.052(4) 0.030(3) 0.034(3) 0.002(2) 0.005(3) 0.003(3)
C26 0.047(3) 0.032(3) 0.036(3) 0.005(2) 0.001(3) -0.003(2)
C27 0.055(4) 0.046(4) 0.050(4) -0.006(3) 0.001(3) -0.009(3)
C28 0.049(4) 0.060(5) 0.068(5) 0.005(4) 0.001(4) -0.015(3)
C29 0.048(4) 0.072(5) 0.061(5) 0.015(4) 0.008(3) -0.004(4)
C30 0.042(4) 0.057(4) 0.047(4) 0.005(3) 0.008(3) -0.001(3)
N7 0.136(7) 0.046(4) 0.058(4) 0.009(3) 0.015(4) -0.007(4)
O4 0.183(7) 0.043(3) 0.047(3) 0.003(2) -0.013(4) -0.025(4)
O5 0.107(5) 0.055(3) 0.069(4) 0.002(3) -0.003(3) -0.020(3)
O6 0.305(14) 0.073(5) 0.124(7) 0.049(5) -0.041(8) -0.048(7)
N8 0.152(7) 0.117(7) 0.078(5) 0.004(5) 0.037(5) 0.026(6)
O7 0.211(10) 0.201(9) 0.205(10) 0.030(8) 0.045(8) 0.037(8)
O8 0.295(12) 0.285(12) 0.295(12) 0.077(9) 0.088(9) 0.022(9)
O9 0.197(9) 0.222(9) 0.236(10) 0.039(8) 0.059(8) -0.009(7)
N9 0.344(19) 0.359(19) 0.367(19) 0.040(10) 0.099(11) 0.068(10)
O10 0.70(4) 0.69(4) 0.70(4) 0.102(12) 0.241(15) 0.090(11)
O11 0.265(11) 0.240(11) 0.277(11) 0.050(9) 0.071(8) 0.013(8)
O12 0.201(9) 0.194(9) 0.235(10) 0.026(8) 0.039(7) 0.044(7)
OW1 0.293(12) 0.279(12) 0.271(12) 0.067(9) 0.050(9) 0.053(9)
OW2 0.078(4) 0.162(6) 0.127(6) -0.052(5) 0.040(4) -0.011(4)
OW3 0.264(11) 0.279(12) 0.278(12) 0.023(9) 0.104(9) 0.060(9)
OW4 0.301(13) 0.333(13) 0.295(13) 0.028(9) 0.101(9) 0.059(9)

loop_
_atom_type_symbol
_atom_type_description
_atom_type_scat_dispersion_real
_atom_type_scat_dispersion_imag
_atom_type_scat_source
C C 0.0033 0.0016 'International Tables Vol C Tables 4.2.6.8 and 6.1.1.4'
H H 0.0000 0.0000 'International Tables Vol C Tables 4.2.6.8 and 6.1.1.4'
N N 0.0061 0.0033 'International Tables Vol C Tables 4.2.6.8 and 6.1.1.4'
O O 0.0106 0.0060 'International Tables Vol C Tables 4.2.6.8 and 6.1.1.4'
Cu Cu 0.2630 1.2660 'International Tables Vol C Tables 4.2.6.8 and 6.1.1.4'

loop_
_geom_angle_atom_site_label_1
_geom_angle_atom_site_label_2
_geom_angle_atom_site_label_3
_geom_angle
_geom_angle_site_symmetry_1
_geom_angle_site_symmetry_3
_geom_angle_publ_flag
O1 Cu1 O2 81.95(18) . . ?
O1 Cu1 N2 95.3(2) . . ?
O2 Cu1 N2 160.4(2) . . ?
O1 Cu1 N1 172.1(2) . . ?
O2 Cu1 N1 99.1(2) . . ?
N2 Cu1 N1 81.1(2) . . ?
O1 Cu1 O4 95.7(2) . . ?
O2 Cu1 O4 100.8(2) . . ?
N2 Cu1 O4 98.8(3) . . ?
N1 Cu1 O4 91.9(2) . . ?
O1 Cu1 Cu2 41.18(13) . . ?
O2 Cu1 Cu2 43.13(12) . . ?
N2 Cu1 Cu2 136.38(17) . . ?
N1 Cu1 Cu2 141.56(16) . . ?
O4 Cu1 Cu2 89.95(13) . . ?
O1 Cu2 O2 81.65(18) . . ?
O1 Cu2 N3 171.1(2) . . ?
O2 Cu2 N3 100.7(2) . . ?
O1 Cu2 N4 96.9(2) . . ?
O2 Cu2 N4 176.27(19) . . ?
N3 Cu2 N4 81.2(2) . . ?
O1 Cu2 O3 94.83(18) . 2_676 ?
O2 Cu2 O3 80.16(16) . 2_676 ?
N3 Cu2 O3 94.07(17) . 2_676 ?
N4 Cu2 O3 96.58(19) . 2_676 ?
O1 Cu2 O5 87.1(2) . . ?
O2 Cu2 O5 82.66(19) . . ?
N3 Cu2 O5 84.6(2) . . ?
N4 Cu2 O5 100.7(2) . . ?
O3 Cu2 O5 162.23(19) 2_676 . ?
O1 Cu2 Cu1 40.89(13) . . ?
O2 Cu2 Cu1 43.11(12) . . ?
N3 Cu2 Cu1 138.23(16) . . ?
N4 Cu2 Cu1 136.32(16) . . ?
O3 Cu2 Cu1 97.58(10) 2_676 . ?
O5 Cu2 Cu1 72.50(12) . . ?
O1 Cu2 Cu3 88.01(14) . . ?
O2 Cu2 Cu3 43.54(13) . . ?
N3 Cu2 Cu3 99.67(15) . . ?
N4 Cu2 Cu3 133.17(16) . . ?
O3 Cu2 Cu3 36.63(10) 2_676 . ?
O5 Cu2 Cu3 126.08(15) . . ?
Cu1 Cu2 Cu3 69.31(4) . . ?
O1 Cu2 H1 20.0 . . ?
O2 Cu2 H1 98.0 . . ?
N3 Cu2 H1 152.5 . . ?
N4 Cu2 H1 81.2 . . ?
O3 Cu2 H1 108.9 2_676 . ?
O5 Cu2 H1 77.9 . . ?
Cu1 Cu2 H1 55.1 . . ?
Cu3 Cu2 H1 107.8 . . ?
O1 Cu2 H2 94.5 . . ?
O2 Cu2 H2 19.4 . . ?
N3 Cu2 H2 85.8 . . ?
N4 Cu2 H2 164.1 . . ?
O3 Cu2 H2 93.5 2_676 . ?
O5 Cu2 H2 68.8 . . ?
Cu1 Cu2 H2 53.6 . . ?
Cu3 Cu2 H2 58.2 . . ?
H1 Cu2 H2 107.1 . . ?
O3 Cu3 O3 79.3(2) . 2_676 ?
O3 Cu3 N5 98.5(2) . . ?
O3 Cu3 N5 176.22(19) 2_676 . ?
O3 Cu3 N6 158.5(2) . . ?
O3 Cu3 N6 100.6(2) 2_676 . ?
N5 Cu3 N6 80.4(2) . . ?
O3 Cu3 O2 107.58(18) . . ?
O3 Cu3 O2 87.58(17) 2_676 . ?
N5 Cu3 O2 96.02(19) . . ?
N6 Cu3 O2 93.83(18) . . ?
O3 Cu3 Cu3 39.73(13) . 2_676 ?
O3 Cu3 Cu3 39.55(12) 2_676 2_676 ?
N5 Cu3 Cu3 138.12(15) . 2_676 ?
N6 Cu3 Cu3 136.28(16) . 2_676 ?
O2 Cu3 Cu3 99.69(10) . 2_676 ?
O3 Cu3 Cu2 97.45(14) . . ?
O3 Cu3 Cu2 50.96(14) 2_676 . ?
N5 Cu3 Cu2 132.64(15) . . ?
N6 Cu3 Cu2 98.94(16) . . ?
O2 Cu3 Cu2 36.62(10) . . ?
Cu3 Cu3 Cu2 70.99(4) 2_676 . ?
Cu1 O1 Cu2 97.9(2) . . ?
Cu1 O1 H1 124.3 . . ?
Cu2 O1 H1 103.0 . . ?
Cu1 O2 Cu2 93.76(19) . . ?
Cu1 O2 Cu3 110.86(18) . . ?
Cu2 O2 Cu3 99.84(18) . . ?
Cu1 O2 H2 113.3 . . ?
Cu2 O2 H2 103.4 . . ?
Cu3 O2 H2 127.9 . . ?
Cu3 O3 Cu3 100.7(2) . 2_676 ?
Cu3 O3 Cu2 108.04(19) . 2_676 ?
Cu3 O3 Cu2 92.41(17) 2_676 2_676 ?
Cu3 O3 H3 119.7 . . ?
Cu3 O3 H3 119.0 2_676 . ?
Cu2 O3 H3 113.1 2_676 . ?
C8 N1 C2 119.7(6) . . ?
C8 N1 Cu1 126.6(5) . . ?
C2 N1 Cu1 113.6(5) . . ?
C7 N2 C3 119.3(6) . . ?
C7 N2 Cu1 125.3(4) . . ?
C3 N2 Cu1 115.3(5) . . ?
C2 C1 C10 118.0(7) . . ?
C2 C1 H1A 121.0 . . ?
C10 C1 H1A 121.0 . . ?
N1 C2 C1 121.2(8) . . ?
N1 C2 C3 115.7(6) . . ?
C1 C2 C3 123.0(6) . . ?
N2 C3 C4 121.6(7) . . ?
N2 C3 C2 114.1(5) . . ?
C4 C3 C2 124.3(6) . . ?
C5 C4 C3 119.7(7) . . ?
C5 C4 H4A 120.2 . . ?
C3 C4 H4A 120.2 . . ?
C4 C5 C6 120.8(7) . . ?
C4 C5 H5A 119.6 . . ?
C6 C5 H5A 119.6 . . ?
C7 C6 C5 115.8(8) . . ?
C7 C6 H6A 122.1 . . ?
C5 C6 H6A 122.1 . . ?
N2 C7 C6 122.8(7) . . ?
N2 C7 H7A 118.6 . . ?
C6 C7 H7A 118.6 . . ?
N1 C8 C9 123.0(7) . . ?
N1 C8 H8A 118.5 . . ?
C9 C8 H8A 118.5 . . ?
C10 C9 C8 118.7(8) . . ?
C10 C9 H9A 120.6 . . ?
C8 C9 H9A 120.6 . . ?
C9 C10 C1 119.3(7) . . ?
C9 C10 H10A 120.3 . . ?
C1 C10 H10A 120.3 . . ?
C15 N3 C11 117.7(5) . . ?
C15 N3 Cu2 115.3(4) . . ?
C11 N3 Cu2 126.8(4) . . ?
C20 N4 C16 118.9(5) . . ?
C20 N4 Cu2 126.1(4) . . ?
C16 N4 Cu2 114.9(4) . . ?
N3 C11 C12 122.9(7) . . ?
N3 C11 H11A 118.5 . . ?
C12 C11 H11A 118.5 . . ?
C13 C12 C11 118.3(7) . . ?
C13 C12 H12A 120.9 . . ?
C11 C12 H12A 120.9 . . ?
C14 C13 C12 119.1(6) . . ?
C14 C13 H13A 120.4 . . ?
C12 C13 H13A 120.4 . . ?
C13 C14 C15 120.8(7) . . ?
C13 C14 H14A 119.6 . . ?
C15 C14 H14A 119.6 . . ?
N3 C15 C14 121.2(7) . . ?
N3 C15 C16 114.3(5) . . ?
C14 C15 C16 124.5(6) . . ?
N4 C16 C17 122.0(6) . . ?
N4 C16 C15 114.0(5) . . ?
C17 C16 C15 124.0(6) . . ?
C16 C17 C18 118.3(6) . . ?
C16 C17 H17A 120.8 . . ?
C18 C17 H17A 120.8 . . ?
C19 C18 C17 118.6(6) . . ?
C19 C18 H18A 120.7 . . ?
C17 C18 H18A 120.7 . . ?
C20 C19 C18 120.2(7) . . ?
C20 C19 H19A 119.9 . . ?
C18 C19 H19A 119.9 . . ?
N4 C20 C19 121.9(6) . . ?
N4 C20 H20A 119.1 . . ?
C19 C20 H20A 119.1 . . ?
C21 N5 C25 119.6(5) . . ?
C21 N5 Cu3 125.6(4) . . ?
C25 N5 Cu3 114.8(4) . . ?
C26 N6 C30 119.1(5) . . ?
C26 N6 Cu3 114.4(4) . . ?
C30 N6 Cu3 126.4(4) . . ?
N5 C21 C22 122.0(6) . . ?
N5 C21 H21A 119.0 . . ?
C22 C21 H21A 119.0 . . ?
C23 C22 C21 118.8(7) . . ?
C23 C22 H22A 120.6 . . ?
C21 C22 H22A 120.6 . . ?
C22 C23 C24 119.9(7) . . ?
C22 C23 H23A 120.1 . . ?
C24 C23 H23A 120.1 . . ?
C25 C24 C23 118.6(6) . . ?
C25 C24 H24A 120.7 . . ?
C23 C24 H24A 120.7 . . ?
N5 C25 C24 121.1(6) . . ?
N5 C25 C26 115.0(5) . . ?
C24 C25 C26 123.9(6) . . ?
N6 C26 C27 121.1(6) . . ?
N6 C26 C25 115.3(5) . . ?
C27 C26 C25 123.6(6) . . ?
C28 C27 C26 119.2(7) . . ?
C28 C27 H27A 120.4 . . ?
C26 C27 H27A 120.4 . . ?
C27 C28 C29 120.7(7) . . ?
C27 C28 H28A 119.6 . . ?
C29 C28 H28A 119.6 . . ?
C30 C29 C28 116.9(7) . . ?
C30 C29 H29A 121.5 . . ?
C28 C29 H29A 121.5 . . ?
N6 C30 C29 123.0(7) . . ?
N6 C30 H30A 118.5 . . ?
C29 C30 H30A 118.5 . . ?
O4 N7 O6 122.2(8) . . ?
O4 N7 O5 120.6(7) . . ?
O6 N7 O5 117.1(7) . . ?
N7 O4 Cu1 123.5(5) . . ?
N7 O5 Cu2 130.8(5) . . ?
O7 N8 O8 135.16(2) . . ?
O7 N8 O9 113.75(2) . . ?
O8 N8 O9 111.04(3) . . ?
O12 N9 O11 123.66(3) . . ?
O12 N9 O10 124.487(19) . . ?
O11 N9 O10 111.61(3) . . ?

loop_
_geom_bond_atom_site_label_1
_geom_bond_atom_site_label_2
_geom_bond_distance
_geom_bond_site_symmetry_2
_geom_bond_publ_flag
Cu1 O1 1.904(4) . ?
Cu1 O2 1.973(4) . ?
Cu1 N2 1.992(5) . ?
Cu1 N1 2.010(5) . ?
Cu1 O4 2.294(6) . ?
Cu1 Cu2 2.8809(16) . ?
Cu2 O1 1.915(4) . ?
Cu2 O2 1.974(4) . ?
Cu2 N3 1.983(5) . ?
Cu2 N4 1.993(5) . ?
Cu2 O3 2.534(5) 2_676 ?
Cu2 O5 2.571(7) . ?
Cu2 Cu3 3.2601(13) . ?
Cu2 H1 2.2242 . ?
Cu2 H2 2.2846 . ?
Cu3 O3 1.940(4) . ?
Cu3 O3 1.947(4) 2_676 ?
Cu3 N5 2.014(5) . ?
Cu3 N6 2.023(5) . ?
Cu3 O2 2.279(4) . ?
Cu3 Cu3 2.9928(17) 2_676 ?
O1 H1 0.7805 . ?
O2 H2 0.7799 . ?
O3 Cu3 1.947(4) 2_676 ?
O3 Cu2 2.534(5) 2_676 ?
O3 H3 0.7758 . ?
N1 C8 1.301(10) . ?
N1 C2 1.360(8) . ?
N2 C7 1.353(10) . ?
N2 C3 1.355(8) . ?
C1 C2 1.387(10) . ?
C1 C10 1.408(13) . ?
C1 H1A 0.9300 . ?
C2 C3 1.458(10) . ?
C3 C4 1.379(10) . ?
C4 C5 1.346(13) . ?
C4 H4A 0.9300 . ?
C5 C6 1.441(12) . ?
C5 H5A 0.9300 . ?
C6 C7 1.390(11) . ?
C6 H6A 0.9300 . ?
C7 H7A 0.9300 . ?
C8 C9 1.384(10) . ?
C8 H8A 0.9300 . ?
C9 C10 1.371(12) . ?
C9 H9A 0.9300 . ?
C10 H10A 0.9300 . ?
N3 C15 1.351(8) . ?
N3 C11 1.354(9) . ?
N4 C20 1.326(9) . ?
N4 C16 1.358(7) . ?
C11 C12 1.389(9) . ?
C11 H11A 0.9300 . ?
C12 C13 1.383(11) . ?
C12 H12A 0.9300 . ?
C13 C14 1.352(11) . ?
C13 H13A 0.9300 . ?
C14 C15 1.389(9) . ?
C14 H14A 0.9300 . ?
C15 C16 1.480(9) . ?
C16 C17 1.367(9) . ?
C17 C18 1.398(11) . ?
C17 H17A 0.9300 . ?
C18 C19 1.366(10) . ?
C18 H18A 0.9300 . ?
C19 C20 1.361(10) . ?
C19 H19A 0.9300 . ?
C20 H20A 0.9300 . ?
N5 C21 1.332(9) . ?
N5 C25 1.349(8) . ?
N6 C26 1.345(8) . ?
N6 C30 1.363(9) . ?
C21 C22 1.373(10) . ?
C21 H21A 0.9300 . ?
C22 C23 1.366(11) . ?
C22 H22A 0.9300 . ?
C23 C24 1.388(11) . ?
C23 H23A 0.9300 . ?
C24 C25 1.378(9) . ?
C24 H24A 0.9300 . ?
C25 C26 1.461(9) . ?
C26 C27 1.401(8) . ?
C27 C28 1.353(12) . ?
C27 H27A 0.9300 . ?
C28 C29 1.419(12) . ?
C28 H28A 0.9300 . ?
C29 C30 1.370(10) . ?
C29 H29A 0.9300 . ?
C30 H30A 0.9300 . ?
N7 O4 1.220(8) . ?
N7 O6 1.232(10) . ?
N7 O5 1.239(9) . ?
N8 O7 0.9468(3) . ?
N8 O8 1.0593(2) . ?
N8 O9 1.5503(6) . ?
N9 O12 1.0412(3) . ?
N9 O11 1.2447(3) . ?
N9 O10 1.3756(5) . ?
